data_7710886
loop_
_publ_author_name
'Koneczny, Marvin'
'Erol, Arife B\"usra'
'Mauduit, Marc'
'Eisen, Moris S.'
'Tamm, Matthias'

_publ_section_title
;
 Titanium complexes with unsymmetrically substituted imidazolin-2-iminato
 ligands.
;
_journal_issue 30
_journal_name_full 'Dalton transactions (Cambridge, England : 2003)'
_journal_page_first 11448
_journal_page_last 11456
_journal_paper_doi 10.1039/d2dt01740g
_journal_volume 51
_journal_year 2022
_chemical_formula_moiety 'C22 H28 N2'
_chemical_formula_sum 'C22 H28 N2'
_chemical_formula_weight 320.46
_chemical_name_systematic 1-(Adamantyl)-3-(2,4,6-trimethylphenyl)-imidazolin-2-yliden
_chemical_properties_physical Air-sensitive,Moisture-sensitive
_space_group_crystal_system monoclinic
_space_group_IT_number 14
_space_group_name_Hall '-P 2ybc'
_space_group_name_H-M_alt 'P 1 21/c 1'
_atom_sites_solution_hydrogens geom
_atom_sites_solution_primary iterative
_audit_creation_method SHELXL-2018/3
_audit_update_record
;
2022-05-25 deposited with the CCDC.	2022-07-08 downloaded from the CCDC.
;
_cell_angle_alpha 90
_cell_angle_beta 95.869(2)
_cell_angle_gamma 90
_cell_formula_units_Z 4
_cell_length_a 13.5173(4)
_cell_length_b 10.3836(2)
_cell_length_c 12.8450(4)
_cell_measurement_reflns_used 51352
_cell_measurement_temperature 100(2)
_cell_measurement_theta_max 44.9350
_cell_measurement_theta_min 2.4420
_cell_volume 1793.45(8)
_computing_cell_refinement 'CrysAlisPro 1.171.40.21a(Rigaku OD, 2018)'
_computing_data_reduction 'CrysAlisPro 1.171.40.21a(Rigaku OD, 2018)'
_computing_publication_material 'OLEX2 v1.2 (O. V. Dolomanov et al., J. Appl. Cryst., 2009, 42, 339-341)'
_computing_structure_refinement 'SHELXL-2018/3 (G. M. Sheldrick, Acta Cryst. (2008), A64, 112-122)'
_computing_structure_solution 'SHELXT-2014/5 (G. M. Sheldrick, Acta Cryst., 2015, A71, 3-8)'
_diffrn_ambient_temperature 100(2)
_diffrn_measured_fraction_theta_full 0.999
_diffrn_measured_fraction_theta_max 0.999
_diffrn_measurement_device_type 'XtaLAB Synergy, Single source at offset/far, HyPix'
_diffrn_measurement_method '\w scan'
_diffrn_radiation_type MoK\a
_diffrn_radiation_wavelength 0.71073
_diffrn_reflns_av_R_equivalents 0.0485
_diffrn_reflns_av_unetI/netI 0.0287
_diffrn_reflns_Laue_measured_fraction_full 0.999
_diffrn_reflns_Laue_measured_fraction_max 0.999
_diffrn_reflns_limit_h_max 26
_diffrn_reflns_limit_h_min -26
_diffrn_reflns_limit_k_max 20
_diffrn_reflns_limit_k_min -20
_diffrn_reflns_limit_l_max 25
_diffrn_reflns_limit_l_min -25
_diffrn_reflns_number 134137
_diffrn_reflns_point_group_measured_fraction_full 0.999
_diffrn_reflns_point_group_measured_fraction_max 0.999
_diffrn_reflns_theta_full 25.242
_diffrn_reflns_theta_max 44.855
_diffrn_reflns_theta_min 2.478
_diffrn_source 'micro-focus sealed X-ray tube'
_exptl_absorpt_coefficient_mu 0.069
_exptl_absorpt_correction_T_max 1.00000
_exptl_absorpt_correction_T_min 0.88245
_exptl_absorpt_correction_type multi-scan
_exptl_absorpt_process_details
;
CrysAlisPro 1.171.40.84a (Rigaku Oxford Diffraction, 2020)
Empirical absorption correction using spherical harmonics,
implemented in SCALE3 ABSPACK scaling algorithm.
;
_exptl_crystal_colour colourless
_exptl_crystal_density_diffrn 1.187
_exptl_crystal_description plate
_exptl_crystal_F_000 696
_exptl_crystal_recrystallization_method 'Re-crystallisation from solvent: toluene/n-hexane -40\%C'
_exptl_crystal_size_max 0.279
_exptl_crystal_size_mid 0.211
_exptl_crystal_size_min 0.143
_refine_diff_density_max 0.606
_refine_diff_density_min -0.314
_refine_diff_density_rms 0.058
_refine_ls_extinction_method none
_refine_ls_goodness_of_fit_ref 1.066
_refine_ls_hydrogen_treatment constr
_refine_ls_matrix_type full
_refine_ls_number_parameters 220
_refine_ls_number_reflns 14658
_refine_ls_number_restraints 0
_refine_ls_restrained_S_all 1.066
_refine_ls_R_factor_all 0.0624
_refine_ls_R_factor_gt 0.0441
_refine_ls_shift/su_max 0.001
_refine_ls_shift/su_mean 0.000
_refine_ls_structure_factor_coef Fsqd
_refine_ls_weighting_details 'w=1/[\s^2^(Fo^2^)+(0.0764P)^2^+0.1110P] where P=(Fo^2^+2Fc^2^)/3'
_refine_ls_weighting_scheme calc
_refine_ls_wR_factor_gt 0.1296
_refine_ls_wR_factor_ref 0.1381
_reflns_Friedel_coverage 0.000
_reflns_number_gt 11061
_reflns_number_total 14658
_reflns_threshold_expression 'I > 2\s(I)'
_cod_data_source_file d2dt01740g2.cif
_cod_data_source_block mk31mk
_cod_original_sg_symbol_H-M 'P 21/c'
_cod_database_code 7710886
_shelx_shelxl_version_number 2018/3
_shelx_space_group_comment
;
The symmetry employed for this shelxl refinement is uniquely defined
by the following loop, which should always be used as a source of
symmetry information in preference to the above space-group names.
They are only intended as comments.
;
_oxdiff_exptl_absorpt_empirical_full_min 0.800
_oxdiff_exptl_absorpt_empirical_full_max 1.264
_oxdiff_exptl_absorpt_empirical_details
;
Empirical correction (ABSPACK) includes:
- Absorption correction using spherical harmonics
- Frame scaling
- Detector area scaling
;

loop_
_space_group_symop_operation_xyz
'x, y, z'
'-x, y+1/2, -z+1/2'
'-x, -y, -z'
'x, -y-1/2, z-1/2'

loop_
_atom_site_label
_atom_site_type_symbol
_atom_site_fract_x
_atom_site_fract_y
_atom_site_fract_z
_atom_site_U_iso_or_equiv
_atom_site_adp_type
_atom_site_occupancy
_atom_site_site_symmetry_order
_atom_site_calc_flag
_atom_site_refinement_flags_posn
_atom_site_refinement_flags_adp
_atom_site_refinement_flags_occupancy
_atom_site_disorder_assembly
_atom_site_disorder_group
N1 N 0.52084(3) 0.57274(3) 0.28084(3) 0.01241(6) Uani 1 1 d . . . . .
N2 N 0.66318(3) 0.57811(3) 0.22364(3) 0.01205(6) Uani 1 1 d . . . . .
C1 C 0.59568(3) 0.65715(4) 0.26348(3) 0.01210(6) Uani 1 1 d . . . . .
C2 C 0.54103(4) 0.44638(4) 0.25250(4) 0.01555(7) Uani 1 1 d . . . . .
H2 H 0.499777 0.373031 0.257539 0.019 Uiso 1 1 calc R U . . .
C3 C 0.63138(4) 0.45009(4) 0.21645(4) 0.01573(7) Uani 1 1 d . . . . .
H3 H 0.666517 0.379362 0.191107 0.019 Uiso 1 1 calc R U . . .
C4 C 0.43286(3) 0.60831(4) 0.32711(3) 0.01186(6) Uani 1 1 d . . . . .
C5 C 0.44089(3) 0.65511(4) 0.43013(3) 0.01324(7) Uani 1 1 d . . . . .
C6 C 0.35324(4) 0.67805(5) 0.47613(4) 0.01579(7) Uani 1 1 d . . . . .
H6 H 0.357599 0.706989 0.546610 0.019 Uiso 1 1 calc R U . . .
C7 C 0.25953(4) 0.65981(5) 0.42180(4) 0.01651(8) Uani 1 1 d . . . . .
C8 C 0.25450(3) 0.61888(5) 0.31791(4) 0.01608(7) Uani 1 1 d . . . . .
H8 H 0.191244 0.609956 0.278963 0.019 Uiso 1 1 calc R U . . .
C9 C 0.33995(3) 0.59070(4) 0.26965(4) 0.01369(7) Uani 1 1 d . . . . .
C10 C 0.54017(4) 0.67935(5) 0.49107(4) 0.01870(8) Uani 1 1 d . . . . .
H10A H 0.581676 0.602151 0.489270 0.028 Uiso 1 1 calc R U . . .
H10B H 0.530478 0.699907 0.563792 0.028 Uiso 1 1 calc R U . . .
H10C H 0.573054 0.751771 0.459847 0.028 Uiso 1 1 calc R U . . .
C11 C 0.16632(4) 0.68263(6) 0.47443(5) 0.02461(10) Uani 1 1 d . . . . .
H11A H 0.184187 0.700380 0.548915 0.037 Uiso 1 1 calc R U . . .
H11B H 0.124004 0.605881 0.466825 0.037 Uiso 1 1 calc R U . . .
H11C H 0.130201 0.756463 0.441750 0.037 Uiso 1 1 calc R U . . .
C12 C 0.33127(4) 0.54064(5) 0.15903(4) 0.01958(9) Uani 1 1 d . . . . .
H12A H 0.381647 0.581938 0.120582 0.029 Uiso 1 1 calc R U . . .
H12B H 0.264894 0.560199 0.124626 0.029 Uiso 1 1 calc R U . . .
H12C H 0.341609 0.447217 0.159923 0.029 Uiso 1 1 calc R U . . .
C13 C 0.76026(3) 0.62019(4) 0.19369(3) 0.01140(6) Uani 1 1 d . . . . .
C14 C 0.77186(3) 0.76592(4) 0.20788(4) 0.01730(8) Uani 1 1 d . . . . .
H14A H 0.767261 0.788947 0.282018 0.021 Uiso 1 1 calc R U . . .
H14B H 0.717724 0.810807 0.164475 0.021 Uiso 1 1 calc R U . . .
C15 C 0.87294(4) 0.80863(5) 0.17529(5) 0.02273(10) Uani 1 1 d . . . . .
H15 H 0.879776 0.903972 0.184387 0.027 Uiso 1 1 calc R U . . .
C16 C 0.95631(4) 0.74152(6) 0.24488(6) 0.02464(11) Uani 1 1 d . . . . .
H16A H 0.952230 0.764957 0.319024 0.030 Uiso 1 1 calc R U . . .
H16B H 1.021804 0.769702 0.225088 0.030 Uiso 1 1 calc R U . . .
C17 C 0.94562(4) 0.59515(5) 0.23122(4) 0.01927(8) Uani 1 1 d . . . . .
H17 H 0.999852 0.550859 0.276490 0.023 Uiso 1 1 calc R U . . .
C18 C 0.84407(4) 0.55179(5) 0.26258(4) 0.01634(7) Uani 1 1 d . . . . .
H18A H 0.839284 0.572801 0.337073 0.020 Uiso 1 1 calc R U . . .
H18B H 0.837163 0.457372 0.253913 0.020 Uiso 1 1 calc R U . . .
C19 C 0.76865(4) 0.58525(5) 0.07861(4) 0.01580(7) Uani 1 1 d . . . . .
H19A H 0.761178 0.491021 0.069041 0.019 Uiso 1 1 calc R U . . .
H19B H 0.714719 0.628075 0.033377 0.019 Uiso 1 1 calc R U . . .
C20 C 0.88001(4) 0.77435(6) 0.06016(6) 0.02591(11) Uani 1 1 d . . . . .
H20A H 0.826401 0.818317 0.015321 0.031 Uiso 1 1 calc R U . . .
H20B H 0.944739 0.803365 0.038859 0.031 Uiso 1 1 calc R U . . .
C21 C 0.95346(4) 0.56073(5) 0.11623(5) 0.02047(9) Uani 1 1 d . . . . .
H21A H 0.947874 0.466300 0.106722 0.025 Uiso 1 1 calc R U . . .
H21B H 1.018928 0.588272 0.095947 0.025 Uiso 1 1 calc R U . . .
C22 C 0.87005(4) 0.62818(6) 0.04656(4) 0.02019(9) Uani 1 1 d . . . . .
H22 H 0.874832 0.604972 -0.028310 0.024 Uiso 1 1 calc R U . . .

loop_
_atom_site_aniso_label
_atom_site_aniso_U_11
_atom_site_aniso_U_22
_atom_site_aniso_U_33
_atom_site_aniso_U_23
_atom_site_aniso_U_13
_atom_site_aniso_U_12
N1 0.01280(13) 0.00966(12) 0.01551(14) -0.00133(10) 0.00497(11) -0.00102(10)
N2 0.01211(13) 0.00910(11) 0.01555(14) -0.00142(10) 0.00439(11) -0.00017(9)
C1 0.01182(14) 0.00988(13) 0.01513(15) -0.00090(11) 0.00392(11) -0.00022(11)
C2 0.01759(17) 0.00973(14) 0.02038(18) -0.00210(12) 0.00708(14) -0.00207(12)
C3 0.01749(17) 0.00934(13) 0.02142(19) -0.00266(12) 0.00715(14) -0.00061(12)
C4 0.01153(14) 0.01064(13) 0.01386(15) -0.00059(11) 0.00354(11) -0.00117(11)
C5 0.01328(15) 0.01252(14) 0.01424(15) -0.00111(12) 0.00289(12) -0.00065(11)
C6 0.01647(17) 0.01531(16) 0.01646(17) -0.00130(13) 0.00588(14) 0.00051(13)
C7 0.01425(16) 0.01401(16) 0.02238(19) 0.00090(14) 0.00720(14) -0.00010(13)
C8 0.01191(15) 0.01521(16) 0.02132(19) 0.00084(14) 0.00271(13) -0.00223(12)
C9 0.01333(15) 0.01263(14) 0.01524(16) 0.00030(12) 0.00207(12) -0.00274(12)
C10 0.01631(18) 0.0229(2) 0.01653(18) -0.00262(15) -0.00009(14) -0.00183(15)
C11 0.0175(2) 0.0258(2) 0.0326(3) 0.0011(2) 0.01255(19) 0.00210(17)
C12 0.0214(2) 0.0218(2) 0.01529(17) -0.00149(15) 0.00044(15) -0.00542(16)
C13 0.01031(13) 0.01026(13) 0.01392(15) -0.00113(11) 0.00265(11) 0.00074(10)
C14 0.01204(15) 0.01055(15) 0.0301(2) -0.00312(14) 0.00609(15) 0.00007(12)
C15 0.01333(17) 0.01269(16) 0.0434(3) -0.00298(18) 0.00905(18) -0.00135(13)
C16 0.01223(17) 0.0232(2) 0.0383(3) -0.0119(2) 0.00190(18) -0.00202(15)
C17 0.01175(16) 0.02022(19) 0.0253(2) -0.00279(16) -0.00069(15) 0.00358(14)
C18 0.01521(16) 0.01744(17) 0.01609(17) 0.00069(13) 0.00023(13) 0.00387(13)
C19 0.01451(16) 0.02001(18) 0.01322(15) -0.00120(13) 0.00308(13) 0.00005(13)
C20 0.0196(2) 0.0226(2) 0.0377(3) 0.0100(2) 0.0128(2) 0.00051(17)
C21 0.01453(17) 0.01893(19) 0.0292(2) -0.00413(17) 0.00814(16) 0.00283(14)
C22 0.01796(19) 0.0245(2) 0.01937(19) 0.00088(16) 0.00820(15) 0.00038(16)

loop_
_atom_type_symbol
_atom_type_description
_atom_type_scat_dispersion_real
_atom_type_scat_dispersion_imag
_atom_type_scat_source
C C 0.0033 0.0016 'International Tables Vol C Tables 4.2.6.8 and 6.1.1.4'
H H 0.0000 0.0000 'International Tables Vol C Tables 4.2.6.8 and 6.1.1.4'
N N 0.0061 0.0033 'International Tables Vol C Tables 4.2.6.8 and 6.1.1.4'

loop_
_geom_angle_atom_site_label_1
_geom_angle_atom_site_label_2
_geom_angle_atom_site_label_3
_geom_angle
_geom_angle_site_symmetry_1
_geom_angle_site_symmetry_3
_geom_angle_publ_flag
C1 N1 C2 112.98(4) . . ?
C1 N1 C4 124.04(4) . . ?
C2 N1 C4 122.93(4) . . ?
C1 N2 C3 112.57(4) . . ?
C1 N2 C13 124.59(3) . . ?
C3 N2 C13 122.82(3) . . ?
N2 C1 N1 102.06(3) . . ?
C3 C2 N1 105.69(4) . . ?
C3 C2 H2 127.2 . . ?
N1 C2 H2 127.2 . . ?
C2 C3 N2 106.70(4) . . ?
C2 C3 H3 126.6 . . ?
N2 C3 H3 126.6 . . ?
C9 C4 C5 121.35(4) . . ?
C9 C4 N1 119.03(4) . . ?
C5 C4 N1 119.57(4) . . ?
C6 C5 C4 118.07(4) . . ?
C6 C5 C10 120.10(4) . . ?
C4 C5 C10 121.84(4) . . ?
C7 C6 C5 122.08(4) . . ?
C7 C6 H6 119.0 . . ?
C5 C6 H6 119.0 . . ?
C6 C7 C8 118.20(4) . . ?
C6 C7 C11 120.79(5) . . ?
C8 C7 C11 121.01(5) . . ?
C7 C8 C9 121.78(4) . . ?
C7 C8 H8 119.1 . . ?
C9 C8 H8 119.1 . . ?
C8 C9 C4 118.42(4) . . ?
C8 C9 C12 120.19(4) . . ?
C4 C9 C12 121.38(4) . . ?
C5 C10 H10A 109.5 . . ?
C5 C10 H10B 109.5 . . ?
H10A C10 H10B 109.5 . . ?
C5 C10 H10C 109.5 . . ?
H10A C10 H10C 109.5 . . ?
H10B C10 H10C 109.5 . . ?
C7 C11 H11A 109.5 . . ?
C7 C11 H11B 109.5 . . ?
H11A C11 H11B 109.5 . . ?
C7 C11 H11C 109.5 . . ?
H11A C11 H11C 109.5 . . ?
H11B C11 H11C 109.5 . . ?
C9 C12 H12A 109.5 . . ?
C9 C12 H12B 109.5 . . ?
H12A C12 H12B 109.5 . . ?
C9 C12 H12C 109.5 . . ?
H12A C12 H12C 109.5 . . ?
H12B C12 H12C 109.5 . . ?
N2 C13 C14 110.23(3) . . ?
N2 C13 C19 109.68(3) . . ?
C14 C13 C19 109.34(4) . . ?
N2 C13 C18 109.67(4) . . ?
C14 C13 C18 109.13(4) . . ?
C19 C13 C18 108.77(4) . . ?
C13 C14 C15 109.66(4) . . ?
C13 C14 H14A 109.7 . . ?
C15 C14 H14A 109.7 . . ?
C13 C14 H14B 109.7 . . ?
C15 C14 H14B 109.7 . . ?
H14A C14 H14B 108.2 . . ?
C16 C15 C20 110.02(5) . . ?
C16 C15 C14 109.36(5) . . ?
C20 C15 C14 109.93(5) . . ?
C16 C15 H15 109.2 . . ?
C20 C15 H15 109.2 . . ?
C14 C15 H15 109.2 . . ?
C15 C16 C17 109.18(4) . . ?
C15 C16 H16A 109.8 . . ?
C17 C16 H16A 109.8 . . ?
C15 C16 H16B 109.8 . . ?
C17 C16 H16B 109.8 . . ?
H16A C16 H16B 108.3 . . ?
C21 C17 C16 109.02(5) . . ?
C21 C17 C18 109.61(4) . . ?
C16 C17 C18 109.65(4) . . ?
C21 C17 H17 109.5 . . ?
C16 C17 H17 109.5 . . ?
C18 C17 H17 109.5 . . ?
C17 C18 C13 109.81(4) . . ?
C17 C18 H18A 109.7 . . ?
C13 C18 H18A 109.7 . . ?
C17 C18 H18B 109.7 . . ?
C13 C18 H18B 109.7 . . ?
H18A C18 H18B 108.2 . . ?
C22 C19 C13 110.15(4) . . ?
C22 C19 H19A 109.6 . . ?
C13 C19 H19A 109.6 . . ?
C22 C19 H19B 109.6 . . ?
C13 C19 H19B 109.6 . . ?
H19A C19 H19B 108.1 . . ?
C22 C20 C15 109.06(4) . . ?
C22 C20 H20A 109.9 . . ?
C15 C20 H20A 109.9 . . ?
C22 C20 H20B 109.9 . . ?
C15 C20 H20B 109.9 . . ?
H20A C20 H20B 108.3 . . ?
C17 C21 C22 109.64(4) . . ?
C17 C21 H21A 109.7 . . ?
C22 C21 H21A 109.7 . . ?
C17 C21 H21B 109.7 . . ?
C22 C21 H21B 109.7 . . ?
H21A C21 H21B 108.2 . . ?
C20 C22 C21 109.56(5) . . ?
C20 C22 C19 109.10(4) . . ?
C21 C22 C19 109.48(4) . . ?
C20 C22 H22 109.6 . . ?
C21 C22 H22 109.6 . . ?
C19 C22 H22 109.6 . . ?

loop_
_geom_bond_atom_site_label_1
_geom_bond_atom_site_label_2
_geom_bond_distance
_geom_bond_site_symmetry_2
_geom_bond_publ_flag
N1 C1 1.3739(5) . ?
N1 C2 1.3960(6) . ?
N1 C4 1.4312(5) . ?
N2 C1 1.3651(5) . ?
N2 C3 1.3973(6) . ?
N2 C13 1.4710(5) . ?
C2 C3 1.3503(7) . ?
C2 H2 0.9500 . ?
C3 H3 0.9500 . ?
C4 C9 1.4022(6) . ?
C4 C5 1.4034(6) . ?
C5 C6 1.3974(6) . ?
C5 C10 1.5040(7) . ?
C6 C7 1.3952(7) . ?
C6 H6 0.9500 . ?
C7 C8 1.3955(7) . ?
C7 C11 1.5082(7) . ?
C8 C9 1.3965(6) . ?
C8 H8 0.9500 . ?
C9 C12 1.5062(7) . ?
C10 H10A 0.9800 . ?
C10 H10B 0.9800 . ?
C10 H10C 0.9800 . ?
C11 H11A 0.9800 . ?
C11 H11B 0.9800 . ?
C11 H11C 0.9800 . ?
C12 H12A 0.9800 . ?
C12 H12B 0.9800 . ?
C12 H12C 0.9800 . ?
C13 C14 1.5302(6) . ?
C13 C19 1.5376(6) . ?
C13 C18 1.5382(6) . ?
C14 C15 1.5349(7) . ?
C14 H14A 0.9900 . ?
C14 H14B 0.9900 . ?
C15 C16 1.5324(9) . ?
C15 C20 1.5335(10) . ?
C15 H15 1.0000 . ?
C16 C17 1.5351(8) . ?
C16 H16A 0.9900 . ?
C16 H16B 0.9900 . ?
C17 C21 1.5337(8) . ?
C17 C18 1.5370(7) . ?
C17 H17 1.0000 . ?
C18 H18A 0.9900 . ?
C18 H18B 0.9900 . ?
C19 C22 1.5369(7) . ?
C19 H19A 0.9900 . ?
C19 H19B 0.9900 . ?
C20 C22 1.5321(9) . ?
C20 H20A 0.9900 . ?
C20 H20B 0.9900 . ?
C21 C22 1.5351(8) . ?
C21 H21A 0.9900 . ?
C21 H21B 0.9900 . ?
C22 H22 1.0000 . ?

loop_
_geom_torsion_atom_site_label_1
_geom_torsion_atom_site_label_2
_geom_torsion_atom_site_label_3
_geom_torsion_atom_site_label_4
_geom_torsion
_geom_torsion_site_symmetry_1
_geom_torsion_site_symmetry_2
_geom_torsion_site_symmetry_3
_geom_torsion_site_symmetry_4
_geom_torsion_publ_flag
C3 N2 C1 N1 0.10(5) . . . . ?
C13 N2 C1 N1 -178.35(4) . . . . ?
C2 N1 C1 N2 -0.20(5) . . . . ?
C4 N1 C1 N2 177.33(4) . . . . ?
C1 N1 C2 C3 0.23(6) . . . . ?
C4 N1 C2 C3 -177.33(4) . . . . ?
N1 C2 C3 N2 -0.16(5) . . . . ?
C1 N2 C3 C2 0.04(6) . . . . ?
C13 N2 C3 C2 178.52(4) . . . . ?
C1 N1 C4 C9 119.88(5) . . . . ?
C2 N1 C4 C9 -62.82(6) . . . . ?
C1 N1 C4 C5 -62.63(6) . . . . ?
C2 N1 C4 C5 114.66(5) . . . . ?
C9 C4 C5 C6 3.03(6) . . . . ?
N1 C4 C5 C6 -174.39(4) . . . . ?
C9 C4 C5 C10 -177.54(4) . . . . ?
N1 C4 C5 C10 5.03(6) . . . . ?
C4 C5 C6 C7 -2.09(7) . . . . ?
C10 C5 C6 C7 178.48(4) . . . . ?
C5 C6 C7 C8 -0.82(7) . . . . ?
C5 C6 C7 C11 178.64(5) . . . . ?
C6 C7 C8 C9 2.93(7) . . . . ?
C11 C7 C8 C9 -176.53(5) . . . . ?
C7 C8 C9 C4 -2.02(7) . . . . ?
C7 C8 C9 C12 177.03(5) . . . . ?
C5 C4 C9 C8 -1.04(7) . . . . ?
N1 C4 C9 C8 176.39(4) . . . . ?
C5 C4 C9 C12 179.92(4) . . . . ?
N1 C4 C9 C12 -2.64(6) . . . . ?
C1 N2 C13 C14 -3.16(6) . . . . ?
C3 N2 C13 C14 178.54(4) . . . . ?
C1 N2 C13 C19 -123.60(4) . . . . ?
C3 N2 C13 C19 58.10(5) . . . . ?
C1 N2 C13 C18 117.01(5) . . . . ?
C3 N2 C13 C18 -61.29(5) . . . . ?
N2 C13 C14 C15 -179.42(4) . . . . ?
C19 C13 C14 C15 -58.77(5) . . . . ?
C18 C13 C14 C15 60.08(5) . . . . ?
C13 C14 C15 C16 -60.94(6) . . . . ?
C13 C14 C15 C20 59.94(6) . . . . ?
C20 C15 C16 C17 -60.42(6) . . . . ?
C14 C15 C16 C17 60.42(6) . . . . ?
C15 C16 C17 C21 60.21(6) . . . . ?
C15 C16 C17 C18 -59.79(6) . . . . ?
C21 C17 C18 C13 -60.18(5) . . . . ?
C16 C17 C18 C13 59.46(6) . . . . ?
N2 C13 C18 C17 179.79(4) . . . . ?
C14 C13 C18 C17 -59.37(5) . . . . ?
C19 C13 C18 C17 59.84(5) . . . . ?
N2 C13 C19 C22 -179.72(4) . . . . ?
C14 C13 C19 C22 59.29(5) . . . . ?
C18 C13 C19 C22 -59.78(5) . . . . ?
C16 C15 C20 C22 59.94(6) . . . . ?
C14 C15 C20 C22 -60.55(6) . . . . ?
C16 C17 C21 C22 -60.41(5) . . . . ?
C18 C17 C21 C22 59.62(6) . . . . ?
C15 C20 C22 C21 -59.57(5) . . . . ?
C15 C20 C22 C19 60.27(6) . . . . ?
C17 C21 C22 C20 60.33(6) . . . . ?
C17 C21 C22 C19 -59.27(6) . . . . ?
C13 C19 C22 C20 -60.13(6) . . . . ?
C13 C19 C22 C21 59.76(5) . . . . ?
